data_7006620
loop_
_publ_author_name
'Elvidge, Benjamin R.'
'Arndt, Stefan'
'Spaniol, Thomas P.'
'Okuda, Jun'

_publ_section_title
;
 Synthesis, structure and hydrosilylation activity of neutral and
 cationic rare-earth metal silanolate complexes.
;
_journal_issue 7
_journal_name_full 'Dalton transactions (Cambridge, England : 2003)'
_journal_page_first 890
_journal_page_last 901
_journal_paper_doi 10.1039/b512285f
_journal_year 2006
_chemical_formula_sum 'C88 H123 B2 O11 Si Y'
_chemical_formula_weight 1495.48
_chemical_name_systematic
;
?
;
_space_group_IT_number 14
_symmetry_cell_setting monoclinic
_symmetry_space_group_name_Hall '-P 2ybc'
_symmetry_space_group_name_H-M 'P 1 21/c 1'
_atom_sites_solution_hydrogens geom
_atom_sites_solution_primary direct
_atom_sites_solution_secondary difmap
_audit_creation_method SHELXL-97
_cell_angle_alpha 90.00
_cell_angle_beta 94.606(2)
_cell_angle_gamma 90.00
_cell_formula_units_Z 4
_cell_length_a 13.0500(12)
_cell_length_b 25.186(2)
_cell_length_c 25.083(2)
_cell_measurement_reflns_used 4887
_cell_measurement_temperature 110(2)
_cell_measurement_theta_max 21.27
_cell_measurement_theta_min 2.17
_cell_volume 8217.6(12)
_computing_cell_refinement 'Bruker SMART (2001)'
_computing_data_collection 'Bruker SMART (2001)'
_computing_data_reduction 'Bruker SAINT+ (1999)'
_computing_molecular_graphics 'Ortep-3 for Windows (Farrugia, 1997)'
_computing_structure_refinement 'SHELXL-97 (Sheldrick, 1997)'
_computing_structure_solution 'SHELXS-86 (Sheldrick, 1986)'
_diffrn_ambient_temperature 110(2)
_diffrn_measured_fraction_theta_full 0.990
_diffrn_measured_fraction_theta_max 0.990
_diffrn_measurement_device_type 'CCD area detector'
_diffrn_measurement_method 'phi and omega scans'
_diffrn_radiation_monochromator graphite
_diffrn_radiation_source 'fine-focus sealed tube'
_diffrn_radiation_type MoK\a
_diffrn_radiation_wavelength 0.71073
_diffrn_reflns_av_R_equivalents 0.0965
_diffrn_reflns_av_sigmaI/netI 0.0825
_diffrn_reflns_limit_h_max 17
_diffrn_reflns_limit_h_min -17
_diffrn_reflns_limit_k_max 33
_diffrn_reflns_limit_k_min -33
_diffrn_reflns_limit_l_max 33
_diffrn_reflns_limit_l_min -33
_diffrn_reflns_number 112659
_diffrn_reflns_theta_full 28.61
_diffrn_reflns_theta_max 28.61
_diffrn_reflns_theta_min 2.30
_exptl_absorpt_coefficient_mu 0.782
_exptl_absorpt_correction_T_max 0.6958
_exptl_absorpt_correction_T_min 0.6511
_exptl_absorpt_correction_type empirical
_exptl_absorpt_process_details 'SADABS (1996)'
_exptl_crystal_colour colourless
_exptl_crystal_density_diffrn 1.209
_exptl_crystal_density_method 'not measured'
_exptl_crystal_description fragment
_exptl_crystal_F_000 3208
_exptl_crystal_size_max 0.60
_exptl_crystal_size_mid 0.50
_exptl_crystal_size_min 0.50
_refine_diff_density_max 0.994
_refine_diff_density_min -0.683
_refine_diff_density_rms 0.066
_refine_ls_extinction_method none
_refine_ls_goodness_of_fit_ref 1.002
_refine_ls_hydrogen_treatment noref
_refine_ls_matrix_type full
_refine_ls_number_parameters 937
_refine_ls_number_reflns 20811
_refine_ls_number_restraints 0
_refine_ls_restrained_S_all 1.002
_refine_ls_R_factor_all 0.1011
_refine_ls_R_factor_gt 0.0479
_refine_ls_shift/su_max 0.003
_refine_ls_shift/su_mean 0.000
_refine_ls_structure_factor_coef Fsqd
_refine_ls_weighting_details 'calc w=1/[\s^2^(Fo^2^)+(0.0475P)^2^+2.2639P] where P=(Fo^2^+2Fc^2^)/3'
_refine_ls_weighting_scheme calc
_refine_ls_wR_factor_gt 0.0969
_refine_ls_wR_factor_ref 0.1144
_reflns_number_gt 13255
_reflns_number_total 20811
_reflns_threshold_expression >2sigma(I)
_cod_data_source_file b512285f.txt
_cod_data_source_block be9
_cod_database_code 7006620

loop_
_symmetry_equiv_pos_as_xyz
'x, y, z'
'-x, y+1/2, -z+1/2'
'-x, -y, -z'
'x, -y-1/2, z-1/2'

loop_
_atom_site_label
_atom_site_type_symbol
_atom_site_fract_x
_atom_site_fract_y
_atom_site_fract_z
_atom_site_U_iso_or_equiv
_atom_site_adp_type
_atom_site_occupancy
_atom_site_symmetry_multiplicity
_atom_site_calc_flag
_atom_site_refinement_flags
_atom_site_disorder_assembly
_atom_site_disorder_group
Y Y 1.246626(16) 0.169081(8) 1.318383(8) 0.01730(6) Uani 1 1 d . . .
Si Si 1.06477(5) 0.14996(2) 1.20207(2) 0.01846(13) Uani 1 1 d . . .
O1 O 1.13441(11) 0.16780(6) 1.25516(6) 0.0201(3) Uani 1 1 d . . .
O2 O 0.96786(11) 0.18908(6) 1.18675(6) 0.0220(3) Uani 1 1 d . . .
O3 O 1.02907(12) 0.08932(6) 1.21379(6) 0.0220(3) Uani 1 1 d . . .
O4 O 1.13075(12) 0.14917(6) 1.14967(6) 0.0260(4) Uani 1 1 d . . .
O5 O 1.27709(12) 0.26270(6) 1.30333(6) 0.0225(4) Uani 1 1 d . . .
O6 O 1.38930(11) 0.17841(6) 1.26567(6) 0.0211(3) Uani 1 1 d . . .
O7 O 1.30536(12) 0.08293(6) 1.29513(6) 0.0216(3) Uani 1 1 d . . .
O8 O 1.15285(12) 0.10741(6) 1.36691(6) 0.0230(4) Uani 1 1 d . . .
O9 O 1.15250(12) 0.22019(6) 1.38006(6) 0.0248(4) Uani 1 1 d . . .
O10 O 1.37751(12) 0.16845(6) 1.39186(6) 0.0230(3) Uani 1 1 d . . .
O11 O 1.49505(16) 0.10794(8) 1.13768(8) 0.0489(5) Uani 1 1 d . . .
B1 B 1.2711(2) 0.05924(10) 1.59831(10) 0.0189(5) Uani 1 1 d . . .
B2 B 0.6903(2) 0.14277(11) 0.90814(10) 0.0214(6) Uani 1 1 d . . .
C1 C 0.88947(17) 0.21293(9) 1.21613(9) 0.0233(5) Uani 1 1 d . . .
C2 C 0.85428(19) 0.17447(10) 1.25769(10) 0.0282(5) Uani 1 1 d . . .
H2A H 0.8212 0.1437 1.2397 0.042 Uiso 1 1 calc R . .
H2B H 0.8052 0.1923 1.2792 0.042 Uiso 1 1 calc R . .
H2C H 0.9138 0.1626 1.2810 0.042 Uiso 1 1 calc R . .
C3 C 0.9326(2) 0.26304(10) 1.24284(11) 0.0343(6) Uani 1 1 d . . .
H3A H 0.9919 0.2540 1.2676 0.051 Uiso 1 1 calc R . .
H3B H 0.8797 0.2800 1.2626 0.051 Uiso 1 1 calc R . .
H3C H 0.9542 0.2876 1.2155 0.051 Uiso 1 1 calc R . .
C4 C 0.80175(19) 0.22630(11) 1.17441(11) 0.0334(6) Uani 1 1 d . . .
H4A H 0.8269 0.2502 1.1475 0.050 Uiso 1 1 calc R . .
H4B H 0.7463 0.2438 1.1919 0.050 Uiso 1 1 calc R . .
H4C H 0.7757 0.1936 1.1571 0.050 Uiso 1 1 calc R . .
C5 C 0.97880(18) 0.04784(9) 1.18077(10) 0.0258(5) Uani 1 1 d . . .
C6 C 0.9445(2) 0.00686(10) 1.22015(11) 0.0357(6) Uani 1 1 d . . .
H6A H 1.0047 -0.0068 1.2418 0.054 Uiso 1 1 calc R . .
H6B H 0.9097 -0.0225 1.2005 0.054 Uiso 1 1 calc R . .
H6C H 0.8971 0.0234 1.2436 0.054 Uiso 1 1 calc R . .
C7 C 1.0549(2) 0.02425(10) 1.14478(10) 0.0337(6) Uani 1 1 d . . .
H7A H 1.0790 0.0520 1.1214 0.051 Uiso 1 1 calc R . .
H7B H 1.0213 -0.0040 1.1229 0.051 Uiso 1 1 calc R . .
H7C H 1.1135 0.0095 1.1668 0.051 Uiso 1 1 calc R . .
C8 C 0.88536(19) 0.07008(10) 1.14762(10) 0.0320(6) Uani 1 1 d . . .
H8A H 0.8368 0.0848 1.1715 0.048 Uiso 1 1 calc R . .
H8B H 0.8519 0.0416 1.1260 0.048 Uiso 1 1 calc R . .
H8C H 0.9074 0.0981 1.1240 0.048 Uiso 1 1 calc R . .
C9 C 1.13267(19) 0.18334(11) 1.10342(10) 0.0323(6) Uani 1 1 d . . .
C10 C 1.2220(2) 0.16272(14) 1.07344(11) 0.0503(9) Uani 1 1 d . . .
H10A H 1.2856 0.1643 1.0970 0.075 Uiso 1 1 calc R . .
H10B H 1.2292 0.1848 1.0418 0.075 Uiso 1 1 calc R . .
H10C H 1.2084 0.1259 1.0624 0.075 Uiso 1 1 calc R . .
C11 C 1.1503(2) 0.24026(11) 1.12105(12) 0.0428(7) Uani 1 1 d . . .
H11A H 1.0945 0.2516 1.1424 0.064 Uiso 1 1 calc R . .
H11B H 1.1518 0.2631 1.0895 0.064 Uiso 1 1 calc R . .
H11C H 1.2160 0.2430 1.1427 0.064 Uiso 1 1 calc R . .
C12 C 1.0318(2) 0.17840(13) 1.06867(11) 0.0454(8) Uani 1 1 d . . .
H12A H 1.0216 0.1414 1.0575 0.068 Uiso 1 1 calc R . .
H12B H 1.0342 0.2010 1.0370 0.068 Uiso 1 1 calc R . .
H12C H 0.9748 0.1896 1.0892 0.068 Uiso 1 1 calc R . .
C13 C 1.37140(17) 0.29490(9) 1.30817(10) 0.0242(5) Uani 1 1 d . . .
H13A H 1.4314 0.2736 1.2992 0.029 Uiso 1 1 calc R . .
H13B H 1.3845 0.3089 1.3450 0.029 Uiso 1 1 calc R . .
C14 C 1.35145(19) 0.33972(9) 1.26860(10) 0.0291(6) Uani 1 1 d . . .
H14A H 1.3645 0.3286 1.2319 0.035 Uiso 1 1 calc R . .
H14B H 1.3941 0.3712 1.2787 0.035 Uiso 1 1 calc R . .
C15 C 1.23740(19) 0.35083(10) 1.27329(11) 0.0340(6) Uani 1 1 d . . .
H15A H 1.2269 0.3725 1.3053 0.041 Uiso 1 1 calc R . .
H15B H 1.2061 0.3692 1.2411 0.041 Uiso 1 1 calc R . .
C16 C 1.19356(18) 0.29560(9) 1.27823(10) 0.0253(5) Uani 1 1 d . . .
H16A H 1.1345 0.2962 1.3006 0.030 Uiso 1 1 calc R . .
H16B H 1.1700 0.2814 1.2425 0.030 Uiso 1 1 calc R . .
C17 C 1.48603(16) 0.14924(9) 1.27037(9) 0.0223(5) Uani 1 1 d . . .
H17A H 1.4818 0.1170 1.2477 0.027 Uiso 1 1 calc R . .
H17B H 1.5050 0.1388 1.3079 0.027 Uiso 1 1 calc R . .
C18 C 1.56280(18) 0.18884(10) 1.25079(10) 0.0282(6) Uani 1 1 d . . .
H18A H 1.6195 0.1703 1.2345 0.034 Uiso 1 1 calc R . .
H18B H 1.5921 0.2114 1.2805 0.034 Uiso 1 1 calc R . .
C19 C 1.49921(19) 0.22212(10) 1.20892(11) 0.0315(6) Uani 1 1 d . . .
H19A H 1.5073 0.2605 1.2167 0.038 Uiso 1 1 calc R . .
H19B H 1.5205 0.2150 1.1726 0.038 Uiso 1 1 calc R . .
C20 C 1.38805(19) 0.20442(10) 1.21361(9) 0.0265(5) Uani 1 1 d . . .
H20A H 1.3411 0.2354 1.2119 0.032 Uiso 1 1 calc R . .
H20B H 1.3656 0.1794 1.1845 0.032 Uiso 1 1 calc R . .
C21 C 1.35836(19) 0.04215(9) 1.32847(10) 0.0273(5) Uani 1 1 d . . .
H21A H 1.3249 0.0374 1.3622 0.033 Uiso 1 1 calc R . .
H21B H 1.4312 0.0520 1.3373 0.033 Uiso 1 1 calc R . .
C22 C 1.3506(2) -0.00801(10) 1.29541(10) 0.0363(6) Uani 1 1 d . . .
H22A H 1.2864 -0.0275 1.3007 0.044 Uiso 1 1 calc R . .
H22B H 1.4101 -0.0317 1.3044 0.044 Uiso 1 1 calc R . .
C23 C 1.35069(19) 0.01257(10) 1.23860(10) 0.0298(6) Uani 1 1 d . . .
H23A H 1.4213 0.0208 1.2293 0.036 Uiso 1 1 calc R . .
H23B H 1.3192 -0.0134 1.2126 0.036 Uiso 1 1 calc R . .
C24 C 1.28632(18) 0.06231(9) 1.24021(9) 0.0256(5) Uani 1 1 d . . .
H24A H 1.3073 0.0886 1.2139 0.031 Uiso 1 1 calc R . .
H24B H 1.2126 0.0540 1.2322 0.031 Uiso 1 1 calc R . .
C25 C 1.13354(18) 0.10293(10) 1.42328(9) 0.0251(5) Uani 1 1 d . . .
H25A H 1.1430 0.1377 1.4414 0.030 Uiso 1 1 calc R . .
H25B H 1.1810 0.0769 1.4417 0.030 Uiso 1 1 calc R . .
C26 C 1.02245(19) 0.08425(10) 1.42379(10) 0.0295(6) Uani 1 1 d . . .
H26A H 0.9766 0.1142 1.4314 0.035 Uiso 1 1 calc R . .
H26B H 1.0162 0.0563 1.4511 0.035 Uiso 1 1 calc R . .
C27 C 0.9957(2) 0.06234(12) 1.36754(10) 0.0373(7) Uani 1 1 d . . .
H27A H 0.9688 0.0257 1.3692 0.045 Uiso 1 1 calc R . .
H27B H 0.9433 0.0848 1.3478 0.045 Uiso 1 1 calc R . .
C28 C 1.09527(18) 0.06328(9) 1.34084(9) 0.0258(5) Uani 1 1 d . . .
H28A H 1.1330 0.0294 1.3466 0.031 Uiso 1 1 calc R . .
H28B H 1.0825 0.0696 1.3019 0.031 Uiso 1 1 calc R . .
C29 C 1.1964(2) 0.25860(10) 1.41887(10) 0.0323(6) Uani 1 1 d . . .
H29A H 1.2624 0.2725 1.4078 0.039 Uiso 1 1 calc R . .
H29B H 1.2086 0.2421 1.4546 0.039 Uiso 1 1 calc R . .
C30 C 1.1180(2) 0.30243(13) 1.41987(13) 0.0482(8) Uani 1 1 d . . .
H30A H 1.1168 0.3174 1.4563 0.058 Uiso 1 1 calc R . .
H30B H 1.1333 0.3313 1.3949 0.058 Uiso 1 1 calc R . .
C31 C 1.0170(2) 0.27629(14) 1.40256(16) 0.0696(12) Uani 1 1 d . . .
H31A H 0.9728 0.2745 1.4328 0.083 Uiso 1 1 calc R . .
H31B H 0.9804 0.2966 1.3731 0.083 Uiso 1 1 calc R . .
C32 C 1.04151(18) 0.22212(10) 1.38436(11) 0.0316(6) Uani 1 1 d . . .
H32A H 1.0211 0.1954 1.4104 0.038 Uiso 1 1 calc R . .
H32B H 1.0042 0.2146 1.3492 0.038 Uiso 1 1 calc R . .
C33 C 1.46433(18) 0.20569(10) 1.40105(9) 0.0268(5) Uani 1 1 d . . .
H33A H 1.4391 0.2428 1.4009 0.032 Uiso 1 1 calc R . .
H33B H 1.5124 0.2018 1.3727 0.032 Uiso 1 1 calc R . .
C34 C 1.5174(2) 0.19216(11) 1.45464(11) 0.0386(7) Uani 1 1 d . . .
H34A H 1.4900 0.2134 1.4835 0.046 Uiso 1 1 calc R . .
H34B H 1.5926 0.1979 1.4551 0.046 Uiso 1 1 calc R . .
C35 C 1.4917(2) 0.13295(11) 1.46015(11) 0.0365(6) Uani 1 1 d . . .
H35A H 1.5348 0.1104 1.4386 0.044 Uiso 1 1 calc R . .
H35B H 1.4996 0.1212 1.4979 0.044 Uiso 1 1 calc R . .
C36 C 1.38113(19) 0.13239(10) 1.43841(10) 0.0296(6) Uani 1 1 d . . .
H36A H 1.3594 0.0961 1.4274 0.036 Uiso 1 1 calc R . .
H36B H 1.3359 0.1454 1.4655 0.036 Uiso 1 1 calc R . .
C37 C 1.36216(17) 0.10474(9) 1.59910(8) 0.0206(5) Uani 1 1 d . . .
C38 C 1.46622(18) 0.09103(9) 1.60931(9) 0.0233(5) Uani 1 1 d . . .
H38 H 1.4829 0.0548 1.6159 0.028 Uiso 1 1 calc R . .
C39 C 1.54591(19) 0.12742(10) 1.61025(9) 0.0284(6) Uani 1 1 d . . .
H39 H 1.6150 0.1157 1.6169 0.034 Uiso 1 1 calc R . .
C40 C 1.5253(2) 0.18079(10) 1.60148(10) 0.0312(6) Uani 1 1 d . . .
H40 H 1.5794 0.2061 1.6021 0.037 Uiso 1 1 calc R . .
C41 C 1.4238(2) 0.19628(10) 1.59175(10) 0.0315(6) Uani 1 1 d . . .
H41 H 1.4079 0.2327 1.5859 0.038 Uiso 1 1 calc R . .
C42 C 1.34491(18) 0.15912(9) 1.59051(10) 0.0254(5) Uani 1 1 d . . .
H42 H 1.2761 0.1711 1.5835 0.031 Uiso 1 1 calc R . .
C43 C 1.26303(17) 0.02552(8) 1.54179(8) 0.0188(5) Uani 1 1 d . . .
C44 C 1.17140(18) 0.00009(9) 1.52344(9) 0.0225(5) Uani 1 1 d . . .
H44 H 1.1127 0.0049 1.5430 0.027 Uiso 1 1 calc R . .
C45 C 1.16209(19) -0.03190(9) 1.47802(9) 0.0254(5) Uani 1 1 d . . .
H45 H 1.0983 -0.0485 1.4673 0.031 Uiso 1 1 calc R . .
C46 C 1.24604(19) -0.03944(9) 1.44858(9) 0.0268(5) Uani 1 1 d . . .
H46 H 1.2405 -0.0609 1.4174 0.032 Uiso 1 1 calc R . .
C47 C 1.33828(19) -0.01520(9) 1.46529(9) 0.0247(5) Uani 1 1 d . . .
H47 H 1.3967 -0.0203 1.4456 0.030 Uiso 1 1 calc R . .
C48 C 1.34605(18) 0.01670(9) 1.51086(9) 0.0214(5) Uani 1 1 d . . .
H48 H 1.4101 0.0331 1.5213 0.026 Uiso 1 1 calc R . .
C49 C 1.15845(17) 0.08671(8) 1.60541(9) 0.0191(5) Uani 1 1 d . . .
C50 C 1.11027(18) 0.11817(9) 1.56444(9) 0.0229(5) Uani 1 1 d . . .
H50 H 1.1443 0.1231 1.5327 0.028 Uiso 1 1 calc R . .
C51 C 1.01537(18) 0.14253(9) 1.56789(10) 0.0261(5) Uani 1 1 d . . .
H51 H 0.9864 0.1637 1.5391 0.031 Uiso 1 1 calc R . .
C52 C 0.96324(19) 0.13583(10) 1.61337(10) 0.0297(6) Uani 1 1 d . . .
H52 H 0.8984 0.1522 1.6163 0.036 Uiso 1 1 calc R . .
C53 C 1.00736(19) 0.10488(10) 1.65434(10) 0.0300(6) Uani 1 1 d . . .
H53 H 0.9722 0.0998 1.6857 0.036 Uiso 1 1 calc R . .
C54 C 1.10276(18) 0.08101(9) 1.65052(9) 0.0244(5) Uani 1 1 d . . .
H54 H 1.1311 0.0601 1.6796 0.029 Uiso 1 1 calc R . .
C55 C 1.30009(17) 0.01775(9) 1.64799(9) 0.0200(5) Uani 1 1 d . . .
C56 C 1.28757(17) -0.03733(9) 1.64504(9) 0.0236(5) Uani 1 1 d . . .
H56 H 1.2653 -0.0529 1.6116 0.028 Uiso 1 1 calc R . .
C57 C 1.30659(18) -0.07031(10) 1.68948(10) 0.0278(6) Uani 1 1 d . . .
H57 H 1.2968 -0.1075 1.6858 0.033 Uiso 1 1 calc R . .
C58 C 1.33960(18) -0.04933(10) 1.73894(10) 0.0289(6) Uani 1 1 d . . .
H58 H 1.3517 -0.0717 1.7693 0.035 Uiso 1 1 calc R . .
C59 C 1.35447(19) 0.00493(10) 1.74309(9) 0.0285(6) Uani 1 1 d . . .
H59 H 1.3778 0.0202 1.7765 0.034 Uiso 1 1 calc R . .
C60 C 1.33545(19) 0.03718(10) 1.69861(9) 0.0261(5) Uani 1 1 d . . .
H60 H 1.3469 0.0743 1.7026 0.031 Uiso 1 1 calc R . .
C61 C 0.74822(18) 0.09505(9) 0.94428(9) 0.0230(5) Uani 1 1 d . . .
C62 C 0.7009(2) 0.04640(10) 0.95216(10) 0.0297(6) Uani 1 1 d . . .
H62 H 0.6323 0.0414 0.9373 0.036 Uiso 1 1 calc R . .
C63 C 0.7493(2) 0.00463(11) 0.98086(10) 0.0360(6) Uani 1 1 d . . .
H63 H 0.7137 -0.0278 0.9850 0.043 Uiso 1 1 calc R . .
C64 C 0.8486(2) 0.01056(11) 1.00313(10) 0.0377(7) Uani 1 1 d . . .
H64 H 0.8817 -0.0174 1.0232 0.045 Uiso 1 1 calc R . .
C65 C 0.8991(2) 0.05752(11) 0.99588(10) 0.0383(7) Uani 1 1 d . . .
H65 H 0.9680 0.0618 1.0105 0.046 Uiso 1 1 calc R . .
C66 C 0.84965(19) 0.09905(11) 0.96702(10) 0.0310(6) Uani 1 1 d . . .
H66 H 0.8862 0.1312 0.9627 0.037 Uiso 1 1 calc R . .
C67 C 0.73205(17) 0.20226(9) 0.92795(9) 0.0219(5) Uani 1 1 d . . .
C68 C 0.75634(18) 0.21469(10) 0.98237(10) 0.0262(5) Uani 1 1 d . . .
H68 H 0.7505 0.1876 1.0083 0.031 Uiso 1 1 calc R . .
C69 C 0.78852(19) 0.26496(10) 0.99958(10) 0.0307(6) Uani 1 1 d . . .
H69 H 0.8036 0.2715 1.0367 0.037 Uiso 1 1 calc R . .
C70 C 0.79887(19) 0.30556(11) 0.96322(11) 0.0327(6) Uani 1 1 d . . .
H70 H 0.8209 0.3399 0.9749 0.039 Uiso 1 1 calc R . .
C71 C 0.77637(19) 0.29491(10) 0.90928(10) 0.0292(6) Uani 1 1 d . . .
H71 H 0.7828 0.3222 0.8836 0.035 Uiso 1 1 calc R . .
C72 C 0.74444(18) 0.24450(9) 0.89256(10) 0.0255(5) Uani 1 1 d . . .
H72 H 0.7303 0.2384 0.8553 0.031 Uiso 1 1 calc R . .
C73 C 0.56603(18) 0.13778(9) 0.91496(9) 0.0225(5) Uani 1 1 d . . .
C74 C 0.51707(18) 0.16570(10) 0.95419(10) 0.0266(5) Uani 1 1 d . . .
H74 H 0.5551 0.1918 0.9747 0.032 Uiso 1 1 calc R . .
C75 C 0.41499(19) 0.15668(10) 0.96436(11) 0.0317(6) Uani 1 1 d . . .
H75 H 0.3850 0.1768 0.9912 0.038 Uiso 1 1 calc R . .
C76 C 0.3570(2) 0.11871(11) 0.93574(11) 0.0350(7) Uani 1 1 d . . .
H76 H 0.2878 0.1122 0.9430 0.042 Uiso 1 1 calc R . .
C77 C 0.40156(19) 0.09044(10) 0.89632(11) 0.0335(6) Uani 1 1 d . . .
H77 H 0.3628 0.0643 0.8763 0.040 Uiso 1 1 calc R . .
C78 C 0.50325(18) 0.10023(9) 0.88599(10) 0.0268(5) Uani 1 1 d . . .
H78 H 0.5316 0.0808 0.8582 0.032 Uiso 1 1 calc R . .
C79 C 0.71414(17) 0.13490(9) 0.84516(9) 0.0213(5) Uani 1 1 d . . .
C80 C 0.80583(18) 0.11186(9) 0.83053(9) 0.0244(5) Uani 1 1 d . . .
H80 H 0.8535 0.0984 0.8578 0.029 Uiso 1 1 calc R . .
C81 C 0.82938(19) 0.10798(9) 0.77776(10) 0.0281(6) Uani 1 1 d . . .
H81 H 0.8925 0.0922 0.7697 0.034 Uiso 1 1 calc R . .
C82 C 0.76212(19) 0.12676(9) 0.73683(10) 0.0267(5) Uani 1 1 d . . .
H82 H 0.7785 0.1240 0.7007 0.032 Uiso 1 1 calc R . .
C83 C 0.67092(19) 0.14948(10) 0.74903(10) 0.0275(6) Uani 1 1 d . . .
H83 H 0.6236 0.1624 0.7213 0.033 Uiso 1 1 calc R . .
C84 C 0.64840(18) 0.15345(9) 0.80220(9) 0.0252(5) Uani 1 1 d . . .
H84 H 0.5853 0.1695 0.8098 0.030 Uiso 1 1 calc R . .
C85 C 1.4612(3) 0.05921(12) 1.11285(13) 0.0521(8) Uani 1 1 d . . .
H85A H 1.3864 0.0606 1.1025 0.063 Uiso 1 1 calc R . .
H85B H 1.4750 0.0292 1.1378 0.063 Uiso 1 1 calc R . .
C86 C 1.5202(2) 0.05209(11) 1.06373(10) 0.0360(6) Uani 1 1 d . . .
H86A H 1.5339 0.0142 1.0568 0.043 Uiso 1 1 calc R . .
H86B H 1.4832 0.0680 1.0316 0.043 Uiso 1 1 calc R . .
C87 C 1.6172(2) 0.08169(15) 1.08013(14) 0.0647(11) Uani 1 1 d . . .
H87A H 1.6659 0.0593 1.1026 0.078 Uiso 1 1 calc R . .
H87B H 1.6512 0.0943 1.0486 0.078 Uiso 1 1 calc R . .
C88 C 1.5791(3) 0.12704(15) 1.11133(13) 0.0653(11) Uani 1 1 d . . .
H88A H 1.6340 0.1400 1.1377 0.078 Uiso 1 1 calc R . .
H88B H 1.5572 0.1567 1.0871 0.078 Uiso 1 1 calc R . .

loop_
_atom_site_aniso_label
_atom_site_aniso_U_11
_atom_site_aniso_U_22
_atom_site_aniso_U_33
_atom_site_aniso_U_23
_atom_site_aniso_U_13
_atom_site_aniso_U_12
Y 0.01641(11) 0.01664(11) 0.01854(11) 0.00074(9) -0.00052(8) -0.00260(9)
Si 0.0169(3) 0.0181(3) 0.0200(3) 0.0009(3) -0.0004(3) -0.0001(2)
O1 0.0179(8) 0.0194(8) 0.0227(8) 0.0003(7) 0.0008(6) -0.0007(7)
O2 0.0193(8) 0.0231(8) 0.0236(9) 0.0024(7) 0.0011(7) 0.0027(7)
O3 0.0232(9) 0.0192(8) 0.0228(8) -0.0013(7) -0.0035(7) -0.0016(7)
O4 0.0268(9) 0.0273(9) 0.0243(9) 0.0034(7) 0.0057(7) 0.0032(7)
O5 0.0190(8) 0.0181(8) 0.0298(9) 0.0032(7) -0.0020(7) -0.0015(7)
O6 0.0175(8) 0.0212(9) 0.0247(8) 0.0062(7) 0.0019(7) 0.0006(6)
O7 0.0243(9) 0.0174(8) 0.0226(8) 0.0021(7) -0.0018(7) -0.0002(7)
O8 0.0282(9) 0.0246(9) 0.0163(8) -0.0006(7) 0.0018(7) -0.0079(7)
O9 0.0202(8) 0.0258(9) 0.0286(9) -0.0066(7) 0.0027(7) -0.0061(7)
O10 0.0220(8) 0.0247(8) 0.0216(8) 0.0045(7) -0.0025(7) -0.0057(7)
O11 0.0506(13) 0.0549(13) 0.0425(12) -0.0179(10) 0.0119(10) -0.0077(11)
B1 0.0209(13) 0.0204(13) 0.0155(12) -0.0016(10) 0.0025(10) 0.0009(11)
B2 0.0185(13) 0.0253(14) 0.0204(13) -0.0024(11) 0.0013(11) 0.0022(11)
C1 0.0184(12) 0.0215(12) 0.0297(13) -0.0002(10) 0.0011(10) 0.0011(10)
C2 0.0270(13) 0.0296(14) 0.0283(13) -0.0008(11) 0.0046(10) -0.0005(11)
C3 0.0280(14) 0.0269(14) 0.0474(17) -0.0042(12) -0.0002(12) 0.0018(11)
C4 0.0227(13) 0.0370(15) 0.0395(16) 0.0041(12) -0.0033(11) 0.0052(12)
C5 0.0275(13) 0.0189(12) 0.0296(13) -0.0066(10) -0.0062(11) -0.0027(10)
C6 0.0415(16) 0.0231(13) 0.0415(16) -0.0020(12) -0.0037(13) -0.0094(12)
C7 0.0335(15) 0.0303(14) 0.0362(15) -0.0117(12) -0.0037(12) 0.0049(12)
C8 0.0286(14) 0.0301(14) 0.0353(15) -0.0104(11) -0.0088(11) -0.0005(11)
C9 0.0250(13) 0.0497(17) 0.0221(13) 0.0117(12) 0.0005(11) -0.0059(12)
C10 0.0303(15) 0.095(3) 0.0264(15) 0.0094(16) 0.0058(12) 0.0015(16)
C11 0.0315(15) 0.0422(17) 0.0532(18) 0.0239(14) -0.0049(13) -0.0089(13)
C12 0.0321(16) 0.079(2) 0.0248(14) 0.0064(14) -0.0021(12) -0.0074(15)
C13 0.0208(12) 0.0199(12) 0.0310(13) 0.0035(10) -0.0047(10) -0.0073(10)
C14 0.0291(14) 0.0207(13) 0.0360(15) 0.0083(10) -0.0060(11) -0.0064(10)
C15 0.0323(15) 0.0253(13) 0.0427(16) 0.0073(12) -0.0065(12) 0.0034(11)
C16 0.0216(12) 0.0254(13) 0.0280(13) 0.0036(10) -0.0028(10) 0.0025(10)
C17 0.0182(12) 0.0228(12) 0.0259(12) 0.0025(10) 0.0021(10) 0.0023(10)
C18 0.0219(13) 0.0290(13) 0.0342(14) 0.0043(11) 0.0051(11) -0.0031(11)
C19 0.0301(14) 0.0297(14) 0.0356(15) 0.0087(11) 0.0088(12) -0.0015(11)
C20 0.0303(14) 0.0270(13) 0.0222(12) 0.0059(10) 0.0023(10) -0.0008(11)
C21 0.0310(14) 0.0210(12) 0.0291(13) 0.0060(10) -0.0035(11) 0.0018(11)
C22 0.0461(17) 0.0226(13) 0.0389(16) 0.0008(11) -0.0041(13) 0.0025(12)
C23 0.0297(14) 0.0254(13) 0.0339(14) -0.0064(11) 0.0000(11) 0.0034(11)
C24 0.0259(13) 0.0250(13) 0.0251(13) -0.0019(10) -0.0033(10) 0.0013(10)
C25 0.0305(14) 0.0269(13) 0.0183(12) 0.0029(10) 0.0052(10) -0.0055(11)
C26 0.0283(14) 0.0313(14) 0.0298(14) 0.0007(11) 0.0079(11) -0.0061(11)
C27 0.0318(15) 0.0499(18) 0.0301(15) 0.0036(13) 0.0005(12) -0.0123(13)
C28 0.0325(14) 0.0218(12) 0.0227(12) -0.0010(10) 0.0010(10) -0.0121(10)
C29 0.0312(15) 0.0344(15) 0.0305(14) -0.0108(12) -0.0025(11) -0.0076(12)
C30 0.0379(17) 0.0527(19) 0.0536(19) -0.0297(16) 0.0022(14) -0.0021(15)
C31 0.0358(18) 0.078(3) 0.096(3) -0.055(2) 0.0102(18) -0.0073(17)
C32 0.0202(13) 0.0331(15) 0.0415(16) -0.0019(12) 0.0023(11) -0.0039(11)
C33 0.0251(13) 0.0280(13) 0.0264(13) 0.0026(10) -0.0034(10) -0.0072(11)
C34 0.0339(15) 0.0460(17) 0.0338(15) 0.0117(13) -0.0091(12) -0.0148(13)
C35 0.0325(15) 0.0392(16) 0.0361(15) 0.0120(12) -0.0080(12) 0.0006(12)
C36 0.0345(15) 0.0295(14) 0.0237(13) 0.0060(11) -0.0045(11) -0.0093(11)
C37 0.0237(12) 0.0234(12) 0.0149(11) -0.0048(9) 0.0027(9) 0.0019(10)
C38 0.0279(13) 0.0230(12) 0.0189(12) -0.0042(9) 0.0005(10) 0.0034(10)
C39 0.0208(12) 0.0392(15) 0.0251(13) -0.0102(11) 0.0018(10) 0.0009(11)
C40 0.0306(14) 0.0310(15) 0.0325(14) -0.0116(11) 0.0058(11) -0.0108(11)
C41 0.0342(15) 0.0191(13) 0.0417(16) -0.0059(11) 0.0060(12) -0.0013(11)
C42 0.0215(12) 0.0228(13) 0.0323(14) -0.0039(10) 0.0035(10) 0.0009(10)
C43 0.0226(12) 0.0152(11) 0.0186(11) 0.0012(9) 0.0020(9) 0.0000(9)
C44 0.0263(13) 0.0204(12) 0.0219(12) -0.0020(9) 0.0079(10) -0.0031(10)
C45 0.0264(13) 0.0227(12) 0.0274(13) -0.0026(10) 0.0026(10) -0.0055(10)
C46 0.0350(15) 0.0232(13) 0.0222(12) -0.0061(10) 0.0026(11) 0.0006(11)
C47 0.0276(13) 0.0253(13) 0.0219(12) -0.0040(10) 0.0070(10) 0.0030(10)
C48 0.0230(12) 0.0206(12) 0.0205(12) -0.0005(9) 0.0015(10) 0.0012(10)
C49 0.0213(12) 0.0159(11) 0.0197(11) -0.0043(9) -0.0001(9) -0.0025(9)
C50 0.0268(13) 0.0209(12) 0.0213(12) -0.0037(9) 0.0028(10) -0.0007(10)
C51 0.0273(13) 0.0208(13) 0.0289(13) -0.0042(10) -0.0050(11) 0.0030(10)
C52 0.0219(13) 0.0282(14) 0.0390(15) -0.0103(11) 0.0032(11) 0.0038(11)
C53 0.0267(14) 0.0367(15) 0.0277(14) -0.0034(11) 0.0087(11) 0.0009(11)
C54 0.0257(13) 0.0265(13) 0.0213(12) -0.0031(10) 0.0037(10) 0.0001(10)
C55 0.0182(11) 0.0203(12) 0.0219(12) 0.0004(9) 0.0044(9) 0.0034(9)
C56 0.0223(12) 0.0252(13) 0.0231(12) -0.0002(10) 0.0012(10) -0.0005(10)
C57 0.0273(14) 0.0216(13) 0.0344(14) 0.0055(11) 0.0014(11) 0.0024(10)
C58 0.0269(13) 0.0332(15) 0.0267(13) 0.0103(11) 0.0037(11) 0.0070(11)
C59 0.0324(14) 0.0347(15) 0.0182(12) -0.0022(10) 0.0011(10) 0.0082(11)
C60 0.0330(14) 0.0235(13) 0.0218(12) -0.0009(10) 0.0027(10) 0.0070(11)
C61 0.0232(13) 0.0264(13) 0.0196(12) -0.0029(10) 0.0036(10) 0.0067(10)
C62 0.0297(14) 0.0296(14) 0.0294(14) 0.0016(11) -0.0008(11) 0.0087(11)
C63 0.0423(17) 0.0278(14) 0.0372(15) 0.0071(12) -0.0004(13) 0.0082(12)
C64 0.0472(18) 0.0353(16) 0.0295(14) 0.0015(12) -0.0048(13) 0.0201(14)
C65 0.0328(15) 0.0463(18) 0.0337(15) -0.0065(13) -0.0109(12) 0.0170(13)
C66 0.0273(14) 0.0339(15) 0.0314(14) -0.0019(11) -0.0004(11) 0.0061(11)
C67 0.0141(11) 0.0276(13) 0.0241(12) -0.0015(10) 0.0023(9) 0.0038(10)
C68 0.0253(13) 0.0287(13) 0.0244(13) -0.0008(10) 0.0015(10) 0.0016(11)
C69 0.0296(14) 0.0362(15) 0.0253(13) -0.0063(11) -0.0038(11) 0.0010(12)
C70 0.0283(14) 0.0291(14) 0.0402(16) -0.0062(12) -0.0009(12) -0.0043(11)
C71 0.0295(14) 0.0260(13) 0.0320(14) 0.0025(11) 0.0020(11) -0.0004(11)
C72 0.0250(13) 0.0286(13) 0.0229(13) -0.0026(10) 0.0017(10) 0.0018(10)
C73 0.0227(12) 0.0195(12) 0.0250(12) 0.0054(10) -0.0001(10) 0.0036(10)
C74 0.0248(13) 0.0266(13) 0.0284(13) 0.0064(11) 0.0027(10) 0.0039(11)
C75 0.0271(14) 0.0322(15) 0.0374(15) 0.0127(12) 0.0118(12) 0.0086(11)
C76 0.0217(13) 0.0359(15) 0.0479(17) 0.0211(13) 0.0063(12) 0.0045(12)
C77 0.0267(14) 0.0262(14) 0.0462(17) 0.0130(12) -0.0059(12) -0.0018(11)
C78 0.0249(13) 0.0231(13) 0.0317(14) 0.0037(10) -0.0022(11) 0.0044(10)
C79 0.0215(12) 0.0173(11) 0.0250(12) -0.0012(9) 0.0004(10) -0.0011(9)
C80 0.0230(13) 0.0242(13) 0.0260(13) 0.0006(10) 0.0015(10) 0.0019(10)
C81 0.0288(14) 0.0242(13) 0.0326(14) -0.0018(11) 0.0105(11) 0.0035(11)
C82 0.0350(14) 0.0228(13) 0.0230(13) -0.0018(10) 0.0065(11) -0.0036(11)
C83 0.0314(14) 0.0266(13) 0.0238(13) 0.0006(10) -0.0028(11) 0.0000(11)
C84 0.0211(12) 0.0293(13) 0.0248(13) -0.0022(10) -0.0004(10) 0.0052(10)
C85 0.058(2) 0.0431(18) 0.057(2) -0.0138(16) 0.0177(17) -0.0088(16)
C86 0.0482(17) 0.0293(15) 0.0299(14) 0.0019(12) -0.0012(13) 0.0015(13)
C87 0.0433(19) 0.100(3) 0.052(2) -0.032(2) 0.0144(16) -0.0197(19)
C88 0.077(3) 0.074(2) 0.048(2) -0.0262(18) 0.0177(18) -0.039(2)

loop_
_atom_type_symbol
_atom_type_description
_atom_type_scat_dispersion_real
_atom_type_scat_dispersion_imag
_atom_type_scat_source
C C 0.0033 0.0016 'International Tables Vol C Tables 4.2.6.8 and 6.1.1.4'
H H 0.0000 0.0000 'International Tables Vol C Tables 4.2.6.8 and 6.1.1.4'
B B 0.0013 0.0007 'International Tables Vol C Tables 4.2.6.8 and 6.1.1.4'
O O 0.0106 0.0060 'International Tables Vol C Tables 4.2.6.8 and 6.1.1.4'
Si Si 0.0817 0.0704 'International Tables Vol C Tables 4.2.6.8 and 6.1.1.4'
Y Y -2.7962 3.5667 'International Tables Vol C Tables 4.2.6.8 and 6.1.1.4'

loop_
_geom_angle_atom_site_label_1
_geom_angle_atom_site_label_2
_geom_angle_atom_site_label_3
_geom_angle
_geom_angle_site_symmetry_1
_geom_angle_site_symmetry_3
_geom_angle_publ_flag
O1 Y O8 91.17(6) . . ?
O1 Y O6 96.48(6) . . ?
O8 Y O6 143.92(5) . . ?
O1 Y O7 91.14(6) . . ?
O8 Y O7 73.71(5) . . ?
O6 Y O7 70.94(5) . . ?
O1 Y O10 178.72(6) . . ?
O8 Y O10 88.08(5) . . ?
O6 Y O10 83.54(5) . . ?
O7 Y O10 87.66(5) . . ?
O1 Y O9 97.69(6) . . ?
O8 Y O9 73.22(5) . . ?
O6 Y O9 139.64(5) . . ?
O7 Y O9 145.88(5) . . ?
O10 Y O9 83.09(5) . . ?
O1 Y O5 90.61(5) . . ?
O8 Y O5 144.47(5) . . ?
O6 Y O5 70.87(5) . . ?
O7 Y O5 141.72(5) . . ?
O10 Y O5 90.60(5) . . ?
O9 Y O5 71.38(5) . . ?
O1 Si O2 113.72(8) . . ?
O1 Si O4 111.72(9) . . ?
O2 Si O4 105.58(8) . . ?
O1 Si O3 105.19(8) . . ?
O2 Si O3 112.48(9) . . ?
O4 Si O3 108.14(9) . . ?
Si O1 Y 162.30(9) . . ?
C1 O2 Si 134.73(14) . . ?
C5 O3 Si 133.77(14) . . ?
C9 O4 Si 133.21(16) . . ?
C16 O5 C13 108.13(16) . . ?
C16 O5 Y 119.30(12) . . ?
C13 O5 Y 132.04(13) . . ?
C17 O6 C20 104.24(16) . . ?
C17 O6 Y 128.06(12) . . ?
C20 O6 Y 126.02(13) . . ?
C21 O7 C24 108.87(16) . . ?
C21 O7 Y 130.11(13) . . ?
C24 O7 Y 120.98(12) . . ?
C25 O8 C28 104.55(16) . . ?
C25 O8 Y 133.11(13) . . ?
C28 O8 Y 122.31(12) . . ?
C29 O9 C32 105.52(18) . . ?
C29 O9 Y 125.97(14) . . ?
C32 O9 Y 128.40(13) . . ?
C33 O10 C36 106.98(16) . . ?
C33 O10 Y 127.14(12) . . ?
C36 O10 Y 125.75(13) . . ?
C88 O11 C85 108.2(2) . . ?
C55 B1 C49 109.73(18) . . ?
C55 B1 C43 108.58(18) . . ?
C49 B1 C43 108.27(18) . . ?
C55 B1 C37 108.06(18) . . ?
C49 B1 C37 110.81(18) . . ?
C43 B1 C37 111.35(18) . . ?
C79 B2 C73 110.72(19) . . ?
C79 B2 C61 109.00(18) . . ?
C73 B2 C61 107.36(19) . . ?
C79 B2 C67 108.27(19) . . ?
C73 B2 C67 109.89(18) . . ?
C61 B2 C67 111.61(19) . . ?
O2 C1 C3 108.63(19) . . ?
O2 C1 C2 110.57(19) . . ?
C3 C1 C2 110.4(2) . . ?
O2 C1 C4 105.43(19) . . ?
C3 C1 C4 110.6(2) . . ?
C2 C1 C4 111.1(2) . . ?
C1 C2 H2A 109.5 . . ?
C1 C2 H2B 109.5 . . ?
H2A C2 H2B 109.5 . . ?
C1 C2 H2C 109.5 . . ?
H2A C2 H2C 109.5 . . ?
H2B C2 H2C 109.5 . . ?
C1 C3 H3A 109.5 . . ?
C1 C3 H3B 109.5 . . ?
H3A C3 H3B 109.5 . . ?
C1 C3 H3C 109.5 . . ?
H3A C3 H3C 109.5 . . ?
H3B C3 H3C 109.5 . . ?
C1 C4 H4A 109.5 . . ?
C1 C4 H4B 109.5 . . ?
H4A C4 H4B 109.5 . . ?
C1 C4 H4C 109.5 . . ?
H4A C4 H4C 109.5 . . ?
H4B C4 H4C 109.5 . . ?
O3 C5 C7 109.46(19) . . ?
O3 C5 C6 105.08(19) . . ?
C7 C5 C6 111.2(2) . . ?
O3 C5 C8 110.51(18) . . ?
C7 C5 C8 110.6(2) . . ?
C6 C5 C8 109.8(2) . . ?
C5 C6 H6A 109.5 . . ?
C5 C6 H6B 109.5 . . ?
H6A C6 H6B 109.5 . . ?
C5 C6 H6C 109.5 . . ?
H6A C6 H6C 109.5 . . ?
H6B C6 H6C 109.5 . . ?
C5 C7 H7A 109.5 . . ?
C5 C7 H7B 109.5 . . ?
H7A C7 H7B 109.5 . . ?
C5 C7 H7C 109.5 . . ?
H7A C7 H7C 109.5 . . ?
H7B C7 H7C 109.5 . . ?
C5 C8 H8A 109.5 . . ?
C5 C8 H8B 109.5 . . ?
H8A C8 H8B 109.5 . . ?
C5 C8 H8C 109.5 . . ?
H8A C8 H8C 109.5 . . ?
H8B C8 H8C 109.5 . . ?
O4 C9 C11 110.0(2) . . ?
O4 C9 C12 109.9(2) . . ?
C11 C9 C12 110.4(2) . . ?
O4 C9 C10 104.8(2) . . ?
C11 C9 C10 111.2(2) . . ?
C12 C9 C10 110.4(2) . . ?
C9 C10 H10A 109.5 . . ?
C9 C10 H10B 109.5 . . ?
H10A C10 H10B 109.5 . . ?
C9 C10 H10C 109.5 . . ?
H10A C10 H10C 109.5 . . ?
H10B C10 H10C 109.5 . . ?
C9 C11 H11A 109.5 . . ?
C9 C11 H11B 109.5 . . ?
H11A C11 H11B 109.5 . . ?
C9 C11 H11C 109.5 . . ?
H11A C11 H11C 109.5 . . ?
H11B C11 H11C 109.5 . . ?
C9 C12 H12A 109.5 . . ?
C9 C12 H12B 109.5 . . ?
H12A C12 H12B 109.5 . . ?
C9 C12 H12C 109.5 . . ?
H12A C12 H12C 109.5 . . ?
H12B C12 H12C 109.5 . . ?
O5 C13 C14 104.99(17) . . ?
O5 C13 H13A 110.7 . . ?
C14 C13 H13A 110.7 . . ?
O5 C13 H13B 110.7 . . ?
C14 C13 H13B 110.7 . . ?
H13A C13 H13B 108.8 . . ?
C13 C14 C15 101.8(2) . . ?
C13 C14 H14A 111.4 . . ?
C15 C14 H14A 111.4 . . ?
C13 C14 H14B 111.4 . . ?
C15 C14 H14B 111.4 . . ?
H14A C14 H14B 109.3 . . ?
C16 C15 C14 102.42(19) . . ?
C16 C15 H15A 111.3 . . ?
C14 C15 H15A 111.3 . . ?
C16 C15 H15B 111.3 . . ?
C14 C15 H15B 111.3 . . ?
H15A C15 H15B 109.2 . . ?
O5 C16 C15 106.33(18) . . ?
O5 C16 H16A 110.5 . . ?
C15 C16 H16A 110.5 . . ?
O5 C16 H16B 110.5 . . ?
C15 C16 H16B 110.5 . . ?
H16A C16 H16B 108.7 . . ?
O6 C17 C18 103.40(18) . . ?
O6 C17 H17A 111.1 . . ?
C18 C17 H17A 111.1 . . ?
O6 C17 H17B 111.1 . . ?
C18 C17 H17B 111.1 . . ?
H17A C17 H17B 109.0 . . ?
C17 C18 C19 104.18(19) . . ?
C17 C18 H18A 110.9 . . ?
C19 C18 H18A 110.9 . . ?
C17 C18 H18B 110.9 . . ?
C19 C18 H18B 110.9 . . ?
H18A C18 H18B 108.9 . . ?
C20 C19 C18 104.60(19) . . ?
C20 C19 H19A 110.8 . . ?
C18 C19 H19A 110.8 . . ?
C20 C19 H19B 110.8 . . ?
C18 C19 H19B 110.8 . . ?
H19A C19 H19B 108.9 . . ?
O6 C20 C19 104.88(19) . . ?
O6 C20 H20A 110.8 . . ?
C19 C20 H20A 110.8 . . ?
O6 C20 H20B 110.8 . . ?
C19 C20 H20B 110.8 . . ?
H20A C20 H20B 108.8 . . ?
O7 C21 C22 105.40(19) . . ?
O7 C21 H21A 110.7 . . ?
C22 C21 H21A 110.7 . . ?
O7 C21 H21B 110.7 . . ?
C22 C21 H21B 110.7 . . ?
H21A C21 H21B 108.8 . . ?
C21 C22 C23 103.0(2) . . ?
C21 C22 H22A 111.2 . . ?
C23 C22 H22A 111.2 . . ?
C21 C22 H22B 111.2 . . ?
C23 C22 H22B 111.2 . . ?
H22A C22 H22B 109.1 . . ?
C24 C23 C22 102.5(2) . . ?
C24 C23 H23A 111.3 . . ?
C22 C23 H23A 111.3 . . ?
C24 C23 H23B 111.3 . . ?
C22 C23 H23B 111.3 . . ?
H23A C23 H23B 109.2 . . ?
O7 C24 C23 105.35(18) . . ?
O7 C24 H24A 110.7 . . ?
C23 C24 H24A 110.7 . . ?
O7 C24 H24B 110.7 . . ?
C23 C24 H24B 110.7 . . ?
H24A C24 H24B 108.8 . . ?
O8 C25 C26 105.66(18) . . ?
O8 C25 H25A 110.6 . . ?
C26 C25 H25A 110.6 . . ?
O8 C25 H25B 110.6 . . ?
C26 C25 H25B 110.6 . . ?
H25A C25 H25B 108.7 . . ?
C25 C26 C27 104.5(2) . . ?
C25 C26 H26A 110.9 . . ?
C27 C26 H26A 110.9 . . ?
C25 C26 H26B 110.9 . . ?
C27 C26 H26B 110.9 . . ?
H26A C26 H26B 108.9 . . ?
C28 C27 C26 105.2(2) . . ?
C28 C27 H27A 110.7 . . ?
C26 C27 H27A 110.7 . . ?
C28 C27 H27B 110.7 . . ?
C26 C27 H27B 110.7 . . ?
H27A C27 H27B 108.8 . . ?
O8 C28 C27 104.06(19) . . ?
O8 C28 H28A 110.9 . . ?
C27 C28 H28A 110.9 . . ?
O8 C28 H28B 110.9 . . ?
C27 C28 H28B 110.9 . . ?
H28A C28 H28B 109.0 . . ?
O9 C29 C30 105.4(2) . . ?
O9 C29 H29A 110.7 . . ?
C30 C29 H29A 110.7 . . ?
O9 C29 H29B 110.7 . . ?
C30 C29 H29B 110.7 . . ?
H29A C29 H29B 108.8 . . ?
C31 C30 C29 104.8(2) . . ?
C31 C30 H30A 110.8 . . ?
C29 C30 H30A 110.8 . . ?
C31 C30 H30B 110.8 . . ?
C29 C30 H30B 110.8 . . ?
H30A C30 H30B 108.9 . . ?
C32 C31 C30 106.6(2) . . ?
C32 C31 H31A 110.4 . . ?
C30 C31 H31A 110.4 . . ?
C32 C31 H31B 110.4 . . ?
C30 C31 H31B 110.4 . . ?
H31A C31 H31B 108.6 . . ?
O9 C32 C31 107.0(2) . . ?
O9 C32 H32A 110.3 . . ?
C31 C32 H32A 110.3 . . ?
O9 C32 H32B 110.3 . . ?
C31 C32 H32B 110.3 . . ?
H32A C32 H32B 108.6 . . ?
O10 C33 C34 106.82(19) . . ?
O10 C33 H33A 110.4 . . ?
C34 C33 H33A 110.4 . . ?
O10 C33 H33B 110.4 . . ?
C34 C33 H33B 110.4 . . ?
H33A C33 H33B 108.6 . . ?
C33 C34 C35 102.2(2) . . ?
C33 C34 H34A 111.3 . . ?
C35 C34 H34A 111.3 . . ?
C33 C34 H34B 111.3 . . ?
C35 C34 H34B 111.3 . . ?
H34A C34 H34B 109.2 . . ?
C36 C35 C34 100.8(2) . . ?
C36 C35 H35A 111.6 . . ?
C34 C35 H35A 111.6 . . ?
C36 C35 H35B 111.6 . . ?
C34 C35 H35B 111.6 . . ?
H35A C35 H35B 109.4 . . ?
O10 C36 C35 104.49(19) . . ?
O10 C36 H36A 110.9 . . ?
C35 C36 H36A 110.9 . . ?
O10 C36 H36B 110.9 . . ?
C35 C36 H36B 110.9 . . ?
H36A C36 H36B 108.9 . . ?
C42 C37 C38 114.1(2) . . ?
C42 C37 B1 124.8(2) . . ?
C38 C37 B1 121.1(2) . . ?
C39 C38 C37 123.7(2) . . ?
C39 C38 H38 118.2 . . ?
C37 C38 H38 118.2 . . ?
C40 C39 C38 120.3(2) . . ?
C40 C39 H39 119.9 . . ?
C38 C39 H39 119.9 . . ?
C41 C40 C39 118.2(2) . . ?
C41 C40 H40 120.9 . . ?
C39 C40 H40 120.9 . . ?
C40 C41 C42 120.7(2) . . ?
C40 C41 H41 119.6 . . ?
C42 C41 H41 119.6 . . ?
C41 C42 C37 123.0(2) . . ?
C41 C42 H42 118.5 . . ?
C37 C42 H42 118.5 . . ?
C48 C43 C44 115.1(2) . . ?
C48 C43 B1 124.0(2) . . ?
C44 C43 B1 120.77(19) . . ?
C45 C44 C43 123.3(2) . . ?
C45 C44 H44 118.3 . . ?
C43 C44 H44 118.3 . . ?
C46 C45 C44 119.7(2) . . ?
C46 C45 H45 120.1 . . ?
C44 C45 H45 120.1 . . ?
C45 C46 C47 119.0(2) . . ?
C45 C46 H46 120.5 . . ?
C47 C46 H46 120.5 . . ?
C46 C47 C48 120.4(2) . . ?
C46 C47 H47 119.8 . . ?
C48 C47 H47 119.8 . . ?
C47 C48 C43 122.5(2) . . ?
C47 C48 H48 118.8 . . ?
C43 C48 H48 118.8 . . ?
C54 C49 C50 114.7(2) . . ?
C54 C49 B1 124.7(2) . . ?
C50 C49 B1 120.6(2) . . ?
C51 C50 C49 123.5(2) . . ?
C51 C50 H50 118.3 . . ?
C49 C50 H50 118.3 . . ?
C52 C51 C50 119.8(2) . . ?
C52 C51 H51 120.1 . . ?
C50 C51 H51 120.1 . . ?
C53 C52 C51 118.7(2) . . ?
C53 C52 H52 120.7 . . ?
C51 C52 H52 120.7 . . ?
C52 C53 C54 121.0(2) . . ?
C52 C53 H53 119.5 . . ?
C54 C53 H53 119.5 . . ?
C53 C54 C49 122.4(2) . . ?
C53 C54 H54 118.8 . . ?
C49 C54 H54 118.8 . . ?
C56 C55 C60 115.0(2) . . ?
C56 C55 B1 124.8(2) . . ?
C60 C55 B1 120.1(2) . . ?
C57 C56 C55 122.4(2) . . ?
C57 C56 H56 118.8 . . ?
C55 C56 H56 118.8 . . ?
C58 C57 C56 120.7(2) . . ?
C58 C57 H57 119.6 . . ?
C56 C57 H57 119.6 . . ?
C59 C58 C57 118.4(2) . . ?
C59 C58 H58 120.8 . . ?
C57 C58 H58 120.8 . . ?
C58 C59 C60 120.2(2) . . ?
C58 C59 H59 119.9 . . ?
C60 C59 H59 119.9 . . ?
C59 C60 C55 123.3(2) . . ?
C59 C60 H60 118.4 . . ?
C55 C60 H60 118.4 . . ?
C62 C61 C66 114.9(2) . . ?
C62 C61 B2 121.9(2) . . ?
C66 C61 B2 123.1(2) . . ?
C61 C62 C63 123.2(2) . . ?
C61 C62 H62 118.4 . . ?
C63 C62 H62 118.4 . . ?
C64 C63 C62 119.9(3) . . ?
C64 C63 H63 120.0 . . ?
C62 C63 H63 120.0 . . ?
C65 C64 C63 119.1(2) . . ?
C65 C64 H64 120.5 . . ?
C63 C64 H64 120.5 . . ?
C64 C65 C66 120.4(3) . . ?
C64 C65 H65 119.8 . . ?
C66 C65 H65 119.8 . . ?
C65 C66 C61 122.5(3) . . ?
C65 C66 H66 118.7 . . ?
C61 C66 H66 118.7 . . ?
C72 C67 C68 114.5(2) . . ?
C72 C67 B2 123.2(2) . . ?
C68 C67 B2 122.2(2) . . ?
C69 C68 C67 122.7(2) . . ?
C69 C68 H68 118.6 . . ?
C67 C68 H68 118.6 . . ?
C70 C69 C68 120.7(2) . . ?
C70 C69 H69 119.6 . . ?
C68 C69 H69 119.6 . . ?
C69 C70 C71 118.4(2) . . ?
C69 C70 H70 120.8 . . ?
C71 C70 H70 120.8 . . ?
C70 C71 C72 120.4(2) . . ?
C70 C71 H71 119.8 . . ?
C72 C71 H71 119.8 . . ?
C71 C72 C67 123.3(2) . . ?
C71 C72 H72 118.4 . . ?
C67 C72 H72 118.4 . . ?
C74 C73 C78 114.7(2) . . ?
C74 C73 B2 122.8(2) . . ?
C78 C73 B2 122.1(2) . . ?
C75 C74 C73 122.8(2) . . ?
C75 C74 H74 118.6 . . ?
C73 C74 H74 118.6 . . ?
C76 C75 C74 120.5(2) . . ?
C76 C75 H75 119.7 . . ?
C74 C75 H75 119.7 . . ?
C77 C76 C75 118.9(2) . . ?
C77 C76 H76 120.6 . . ?
C75 C76 H76 120.6 . . ?
C76 C77 C78 120.2(3) . . ?
C76 C77 H77 119.9 . . ?
C78 C77 H77 119.9 . . ?
C77 C78 C73 122.9(2) . . ?
C77 C78 H78 118.5 . . ?
C73 C78 H78 118.5 . . ?
C84 C79 C80 114.7(2) . . ?
C84 C79 B2 123.1(2) . . ?
C80 C79 B2 122.1(2) . . ?
C81 C80 C79 122.5(2) . . ?
C81 C80 H80 118.7 . . ?
C79 C80 H80 118.7 . . ?
C82 C81 C80 120.7(2) . . ?
C82 C81 H81 119.7 . . ?
C80 C81 H81 119.7 . . ?
C83 C82 C81 119.1(2) . . ?
C83 C82 H82 120.4 . . ?
C81 C82 H82 120.4 . . ?
C82 C83 C84 119.7(2) . . ?
C82 C83 H83 120.2 . . ?
C84 C83 H83 120.2 . . ?
C83 C84 C79 123.3(2) . . ?
C83 C84 H84 118.4 . . ?
C79 C84 H84 118.4 . . ?
O11 C85 C86 107.3(2) . . ?
O11 C85 H85A 110.3 . . ?
C86 C85 H85A 110.3 . . ?
O11 C85 H85B 110.3 . . ?
C86 C85 H85B 110.3 . . ?
H85A C85 H85B 108.5 . . ?
C87 C86 C85 101.0(2) . . ?
C87 C86 H86A 111.6 . . ?
C85 C86 H86A 111.6 . . ?
C87 C86 H86B 111.6 . . ?
C85 C86 H86B 111.6 . . ?
H86A C86 H86B 109.4 . . ?
C88 C87 C86 102.4(3) . . ?
C88 C87 H87A 111.3 . . ?
C86 C87 H87A 111.3 . . ?
C88 C87 H87B 111.3 . . ?
C86 C87 H87B 111.3 . . ?
H87A C87 H87B 109.2 . . ?
O11 C88 C87 106.8(3) . . ?
O11 C88 H88A 110.4 . . ?
C87 C88 H88A 110.4 . . ?
O11 C88 H88B 110.4 . . ?
C87 C88 H88B 110.4 . . ?
H88A C88 H88B 108.6 . . ?

loop_
_geom_bond_atom_site_label_1
_geom_bond_atom_site_label_2
_geom_bond_distance
_geom_bond_site_symmetry_2
_geom_bond_publ_flag
Y O1 2.0705(15) . ?
Y O8 2.3730(15) . ?
Y O6 2.3802(15) . ?
Y O7 2.3892(15) . ?
Y O10 2.4102(15) . ?
Y O9 2.4216(16) . ?
Y O5 2.4257(15) . ?
Si O1 1.6146(16) . ?
Si O2 1.6247(16) . ?
Si O4 1.6281(17) . ?
Si O3 1.6304(16) . ?
O2 C1 1.439(3) . ?
O3 C5 1.456(3) . ?
O4 C9 1.446(3) . ?
O5 C16 1.470(3) . ?
O5 C13 1.471(3) . ?
O6 C17 1.457(3) . ?
O6 C20 1.460(3) . ?
O7 C21 1.463(3) . ?
O7 C24 1.474(3) . ?
O8 C25 1.460(3) . ?
O8 C28 1.466(3) . ?
O9 C29 1.457(3) . ?
O9 C32 1.462(3) . ?
O10 C33 1.475(3) . ?
O10 C36 1.477(3) . ?
O11 C88 1.410(4) . ?
O11 C85 1.430(3) . ?
B1 C55 1.647(3) . ?
B1 C49 1.647(3) . ?
B1 C43 1.649(3) . ?
B1 C37 1.650(3) . ?
B2 C79 1.646(3) . ?
B2 C73 1.649(3) . ?
B2 C61 1.651(3) . ?
B2 C67 1.657(4) . ?
C1 C3 1.516(3) . ?
C1 C2 1.521(3) . ?
C1 C4 1.525(3) . ?
C2 H2A 0.9800 . ?
C2 H2B 0.9800 . ?
C2 H2C 0.9800 . ?
C3 H3A 0.9800 . ?
C3 H3B 0.9800 . ?
C3 H3C 0.9800 . ?
C4 H4A 0.9800 . ?
C4 H4B 0.9800 . ?
C4 H4C 0.9800 . ?
C5 C7 1.516(3) . ?
C5 C6 1.521(3) . ?
C5 C8 1.526(3) . ?
C6 H6A 0.9800 . ?
C6 H6B 0.9800 . ?
C6 H6C 0.9800 . ?
C7 H7A 0.9800 . ?
C7 H7B 0.9800 . ?
C7 H7C 0.9800 . ?
C8 H8A 0.9800 . ?
C8 H8B 0.9800 . ?
C8 H8C 0.9800 . ?
C9 C11 1.512(4) . ?
C9 C12 1.524(3) . ?
C9 C10 1.528(4) . ?
C10 H10A 0.9800 . ?
C10 H10B 0.9800 . ?
C10 H10C 0.9800 . ?
C11 H11A 0.9800 . ?
C11 H11B 0.9800 . ?
C11 H11C 0.9800 . ?
C12 H12A 0.9800 . ?
C12 H12B 0.9800 . ?
C12 H12C 0.9800 . ?
C13 C14 1.512(3) . ?
C13 H13A 0.9900 . ?
C13 H13B 0.9900 . ?
C14 C15 1.528(3) . ?
C14 H14A 0.9900 . ?
C14 H14B 0.9900 . ?
C15 C16 1.513(3) . ?
C15 H15A 0.9900 . ?
C15 H15B 0.9900 . ?
C16 H16A 0.9900 . ?
C16 H16B 0.9900 . ?
C17 C18 1.523(3) . ?
C17 H17A 0.9900 . ?
C17 H17B 0.9900 . ?
C18 C19 1.534(3) . ?
C18 H18A 0.9900 . ?
C18 H18B 0.9900 . ?
C19 C20 1.531(3) . ?
C19 H19A 0.9900 . ?
C19 H19B 0.9900 . ?
C20 H20A 0.9900 . ?
C20 H20B 0.9900 . ?
C21 C22 1.510(3) . ?
C21 H21A 0.9900 . ?
C21 H21B 0.9900 . ?
C22 C23 1.516(4) . ?
C22 H22A 0.9900 . ?
C22 H22B 0.9900 . ?
C23 C24 1.510(3) . ?
C23 H23A 0.9900 . ?
C23 H23B 0.9900 . ?
C24 H24A 0.9900 . ?
C24 H24B 0.9900 . ?
C25 C26 1.525(3) . ?
C25 H25A 0.9900 . ?
C25 H25B 0.9900 . ?
C26 C27 1.529(3) . ?
C26 H26A 0.9900 . ?
C26 H26B 0.9900 . ?
C27 C28 1.509(3) . ?
C27 H27A 0.9900 . ?
C27 H27B 0.9900 . ?
C28 H28A 0.9900 . ?
C28 H28B 0.9900 . ?
C29 C30 1.507(4) . ?
C29 H29A 0.9900 . ?
C29 H29B 0.9900 . ?
C30 C31 1.505(4) . ?
C30 H30A 0.9900 . ?
C30 H30B 0.9900 . ?
C31 C32 1.482(4) . ?
C31 H31A 0.9900 . ?
C31 H31B 0.9900 . ?
C32 H32A 0.9900 . ?
C32 H32B 0.9900 . ?
C33 C34 1.501(3) . ?
C33 H33A 0.9900 . ?
C33 H33B 0.9900 . ?
C34 C35 1.537(4) . ?
C34 H34A 0.9900 . ?
C34 H34B 0.9900 . ?
C35 C36 1.501(3) . ?
C35 H35A 0.9900 . ?
C35 H35B 0.9900 . ?
C36 H36A 0.9900 . ?
C36 H36B 0.9900 . ?
C37 C42 1.402(3) . ?
C37 C38 1.405(3) . ?
C38 C39 1.385(3) . ?
C38 H38 0.9500 . ?
C39 C40 1.385(4) . ?
C39 H39 0.9500 . ?
C40 C41 1.384(4) . ?
C40 H40 0.9500 . ?
C41 C42 1.390(3) . ?
C41 H41 0.9500 . ?
C42 H42 0.9500 . ?
C43 C48 1.400(3) . ?
C43 C44 1.401(3) . ?
C44 C45 1.393(3) . ?
C44 H44 0.9500 . ?
C45 C46 1.382(3) . ?
C45 H45 0.9500 . ?
C46 C47 1.384(3) . ?
C46 H46 0.9500 . ?
C47 C48 1.394(3) . ?
C47 H47 0.9500 . ?
C48 H48 0.9500 . ?
C49 C54 1.400(3) . ?
C49 C50 1.406(3) . ?
C50 C51 1.391(3) . ?
C50 H50 0.9500 . ?
C51 C52 1.385(3) . ?
C51 H51 0.9500 . ?
C52 C53 1.379(3) . ?
C52 H52 0.9500 . ?
C53 C54 1.393(3) . ?
C53 H53 0.9500 . ?
C54 H54 0.9500 . ?
C55 C56 1.398(3) . ?
C55 C60 1.404(3) . ?
C56 C57 1.396(3) . ?
C56 H56 0.9500 . ?
C57 C58 1.385(3) . ?
C57 H57 0.9500 . ?
C58 C59 1.383(4) . ?
C58 H58 0.9500 . ?
C59 C60 1.386(3) . ?
C59 H59 0.9500 . ?
C60 H60 0.9500 . ?
C61 C62 1.394(3) . ?
C61 C66 1.402(3) . ?
C62 C63 1.397(3) . ?
C62 H62 0.9500 . ?
C63 C64 1.378(4) . ?
C63 H63 0.9500 . ?
C64 C65 1.373(4) . ?
C64 H64 0.9500 . ?
C65 C66 1.400(3) . ?
C65 H65 0.9500 . ?
C66 H66 0.9500 . ?
C67 C72 1.403(3) . ?
C67 C68 1.411(3) . ?
C68 C69 1.392(3) . ?
C68 H68 0.9500 . ?
C69 C70 1.384(4) . ?
C69 H69 0.9500 . ?
C70 C71 1.387(3) . ?
C70 H70 0.9500 . ?
C71 C72 1.390(3) . ?
C71 H71 0.9500 . ?
C72 H72 0.9500 . ?
C73 C74 1.404(3) . ?
C73 C78 1.414(3) . ?
C74 C75 1.395(3) . ?
C74 H74 0.9500 . ?
C75 C76 1.384(4) . ?
C75 H75 0.9500 . ?
C76 C77 1.384(4) . ?
C76 H76 0.9500 . ?
C77 C78 1.394(3) . ?
C77 H77 0.9500 . ?
C78 H78 0.9500 . ?
C79 C84 1.402(3) . ?
C79 C80 1.405(3) . ?
C80 C81 1.386(3) . ?
C80 H80 0.9500 . ?
C81 C82 1.380(3) . ?
C81 H81 0.9500 . ?
C82 C83 1.377(3) . ?
C82 H82 0.9500 . ?
C83 C84 1.392(3) . ?
C83 H83 0.9500 . ?
C84 H84 0.9500 . ?
C85 C86 1.515(4) . ?
C85 H85A 0.9900 . ?
C85 H85B 0.9900 . ?
C86 C87 1.498(4) . ?
C86 H86A 0.9900 . ?
C86 H86B 0.9900 . ?
C87 C88 1.492(5) . ?
C87 H87A 0.9900 . ?
C87 H87B 0.9900 . ?
C88 H88A 0.9900 . ?
C88 H88B 0.9900 . ?

loop_
_geom_torsion_atom_site_label_1
_geom_torsion_atom_site_label_2
_geom_torsion_atom_site_label_3
_geom_torsion_atom_site_label_4
_geom_torsion
_geom_torsion_site_symmetry_1
_geom_torsion_site_symmetry_2
_geom_torsion_site_symmetry_3
_geom_torsion_site_symmetry_4
_geom_torsion_publ_flag
O2 Si O1 Y 176.1(3) . . . . ?
O4 Si O1 Y -64.5(3) . . . . ?
O3 Si O1 Y 52.6(3) . . . . ?
O8 Y O1 Si -79.0(3) . . . . ?
O6 Y O1 Si 65.6(3) . . . . ?
O7 Y O1 Si -5.3(3) . . . . ?
O10 Y O1 Si -25(3) . . . . ?
O9 Y O1 Si -152.3(3) . . . . ?
O5 Y O1 Si 136.5(3) . . . . ?
O1 Si O2 C1 -46.8(2) . . . . ?
O4 Si O2 C1 -169.61(19) . . . . ?
O3 Si O2 C1 72.7(2) . . . . ?
O1 Si O3 C5 -169.63(19) . . . . ?
O2 Si O3 C5 66.1(2) . . . . ?
O4 Si O3 C5 -50.1(2) . . . . ?
O1 Si O4 C9 -107.0(2) . . . . ?
O2 Si O4 C9 17.1(2) . . . . ?
O3 Si O4 C9 137.7(2) . . . . ?
O1 Y O5 C16 26.71(15) . . . . ?
O8 Y O5 C16 -66.16(18) . . . . ?
O6 Y O5 C16 123.36(15) . . . . ?
O7 Y O5 C16 119.32(15) . . . . ?
O10 Y O5 C16 -153.70(15) . . . . ?
O9 Y O5 C16 -71.20(15) . . . . ?
O1 Y O5 C13 -143.94(18) . . . . ?
O8 Y O5 C13 123.18(18) . . . . ?
O6 Y O5 C13 -47.30(17) . . . . ?
O7 Y O5 C13 -51.3(2) . . . . ?
O10 Y O5 C13 35.65(18) . . . . ?
O9 Y O5 C13 118.15(18) . . . . ?
O1 Y O6 C17 -133.59(16) . . . . ?
O8 Y O6 C17 -32.6(2) . . . . ?
O7 Y O6 C17 -44.63(16) . . . . ?
O10 Y O6 C17 45.13(16) . . . . ?
O9 Y O6 C17 116.45(16) . . . . ?
O5 Y O6 C17 138.02(17) . . . . ?
O1 Y O6 C20 29.30(17) . . . . ?
O8 Y O6 C20 130.31(16) . . . . ?
O7 Y O6 C20 118.27(17) . . . . ?
O10 Y O6 C20 -151.98(17) . . . . ?
O9 Y O6 C20 -80.66(18) . . . . ?
O5 Y O6 C20 -59.09(16) . . . . ?
O1 Y O7 C21 -153.96(18) . . . . ?
O8 Y O7 C21 -63.07(18) . . . . ?
O6 Y O7 C21 109.58(18) . . . . ?
O10 Y O7 C21 25.61(18) . . . . ?
O9 Y O7 C21 -48.4(2) . . . . ?
O5 Y O7 C21 113.61(18) . . . . ?
O1 Y O7 C24 23.36(15) . . . . ?
O8 Y O7 C24 114.25(15) . . . . ?
O6 Y O7 C24 -73.11(15) . . . . ?
O10 Y O7 C24 -157.07(15) . . . . ?
O9 Y O7 C24 128.89(15) . . . . ?
O5 Y O7 C24 -69.07(17) . . . . ?
O1 Y O8 C25 -140.09(19) . . . . ?
O6 Y O8 C25 117.21(18) . . . . ?
O7 Y O8 C25 129.06(19) . . . . ?
O10 Y O8 C25 40.94(19) . . . . ?
O9 Y O8 C25 -42.42(18) . . . . ?
O5 Y O8 C25 -47.4(2) . . . . ?
O1 Y O8 C28 37.53(16) . . . . ?
O6 Y O8 C28 -65.17(19) . . . . ?
O7 Y O8 C28 -53.32(16) . . . . ?
O10 Y O8 C28 -141.44(16) . . . . ?
O9 Y O8 C28 135.20(16) . . . . ?
O5 Y O8 C28 130.22(15) . . . . ?
O1 Y O9 C29 -145.33(18) . . . . ?
O8 Y O9 C29 125.76(18) . . . . ?
O6 Y O9 C29 -35.8(2) . . . . ?
O7 Y O9 C29 111.08(18) . . . . ?
O10 Y O9 C29 35.69(17) . . . . ?
O5 Y O9 C29 -57.29(17) . . . . ?
O1 Y O9 C32 30.36(18) . . . . ?
O8 Y O9 C32 -58.55(18) . . . . ?
O6 Y O9 C32 139.90(17) . . . . ?
O7 Y O9 C32 -73.2(2) . . . . ?
O10 Y O9 C32 -148.62(18) . . . . ?
O5 Y O9 C32 118.40(18) . . . . ?
O1 Y O10 C33 138(2) . . . . ?
O8 Y O10 C33 -167.49(17) . . . . ?
O6 Y O10 C33 47.66(17) . . . . ?
O7 Y O10 C33 118.74(17) . . . . ?
O9 Y O10 C33 -94.17(17) . . . . ?
O5 Y O10 C33 -23.01(17) . . . . ?
O1 Y O10 C36 -46(3) . . . . ?
O8 Y O10 C36 7.95(17) . . . . ?
O6 Y O10 C36 -136.90(17) . . . . ?
O7 Y O10 C36 -65.82(17) . . . . ?
O9 Y O10 C36 81.27(17) . . . . ?
O5 Y O10 C36 152.43(17) . . . . ?
Si O2 C1 C3 83.2(2) . . . . ?
Si O2 C1 C2 -38.1(3) . . . . ?
Si O2 C1 C4 -158.23(17) . . . . ?
Si O3 C5 C7 74.6(3) . . . . ?
Si O3 C5 C6 -165.90(17) . . . . ?
Si O3 C5 C8 -47.5(3) . . . . ?
Si O4 C9 C11 53.9(3) . . . . ?
Si O4 C9 C12 -67.8(3) . . . . ?
Si O4 C9 C10 173.54(18) . . . . ?
C16 O5 C13 C14 -19.5(2) . . . . ?
Y O5 C13 C14 151.93(15) . . . . ?
O5 C13 C14 C15 36.6(2) . . . . ?
C13 C14 C15 C16 -39.5(2) . . . . ?
C13 O5 C16 C15 -5.9(2) . . . . ?
Y O5 C16 C15 -178.62(15) . . . . ?
C14 C15 C16 O5 28.5(2) . . . . ?
C20 O6 C17 C18 43.9(2) . . . . ?
Y O6 C17 C18 -150.29(15) . . . . ?
O6 C17 C18 C19 -31.4(2) . . . . ?
C17 C18 C19 C20 8.0(3) . . . . ?
C17 O6 C20 C19 -38.8(2) . . . . ?
Y O6 C20 C19 155.04(15) . . . . ?
C18 C19 C20 O6 18.2(3) . . . . ?
C24 O7 C21 C22 -12.0(2) . . . . ?
Y O7 C21 C22 165.59(15) . . . . ?
O7 C21 C22 C23 31.5(3) . . . . ?
C21 C22 C23 C24 -38.5(3) . . . . ?
C21 O7 C24 C23 -12.5(2) . . . . ?
Y O7 C24 C23 169.69(14) . . . . ?
C22 C23 C24 O7 31.6(2) . . . . ?
C28 O8 C25 C26 -36.3(2) . . . . ?
Y O8 C25 C26 141.66(16) . . . . ?
O8 C25 C26 C27 17.6(3) . . . . ?
C25 C26 C27 C28 6.9(3) . . . . ?
C25 O8 C28 C27 40.5(2) . . . . ?
Y O8 C28 C27 -137.66(16) . . . . ?
C26 C27 C28 O8 -28.8(3) . . . . ?
C32 O9 C29 C30 -33.4(3) . . . . ?
Y O9 C29 C30 143.07(18) . . . . ?
O9 C29 C30 C31 25.8(3) . . . . ?
C29 C30 C31 C32 -8.6(4) . . . . ?
C29 O9 C32 C31 28.1(3) . . . . ?
Y O9 C32 C31 -148.3(2) . . . . ?
C30 C31 C32 O9 -11.6(4) . . . . ?
C36 O10 C33 C34 -1.7(3) . . . . ?
Y O10 C33 C34 174.38(16) . . . . ?
O10 C33 C34 C35 26.8(3) . . . . ?
C33 C34 C35 C36 -41.0(3) . . . . ?
C33 O10 C36 C35 -24.9(2) . . . . ?
Y O10 C36 C35 158.91(16) . . . . ?
C34 C35 C36 O10 40.7(3) . . . . ?
C55 B1 C37 C42 -138.4(2) . . . . ?
C49 B1 C37 C42 -18.1(3) . . . . ?
C43 B1 C37 C42 102.5(2) . . . . ?
C55 B1 C37 C38 41.0(3) . . . . ?
C49 B1 C37 C38 161.28(19) . . . . ?
C43 B1 C37 C38 -78.1(3) . . . . ?
C42 C37 C38 C39 -0.8(3) . . . . ?
B1 C37 C38 C39 179.7(2) . . . . ?
C37 C38 C39 C40 0.8(4) . . . . ?
C38 C39 C40 C41 -0.2(4) . . . . ?
C39 C40 C41 C42 -0.4(4) . . . . ?
C40 C41 C42 C37 0.4(4) . . . . ?
C38 C37 C42 C41 0.2(3) . . . . ?
B1 C37 C42 C41 179.7(2) . . . . ?
C55 B1 C43 C48 -89.9(2) . . . . ?
C49 B1 C43 C48 151.0(2) . . . . ?
C37 B1 C43 C48 28.9(3) . . . . ?
C55 B1 C43 C44 85.3(2) . . . . ?
C49 B1 C43 C44 -33.8(3) . . . . ?
C37 B1 C43 C44 -155.8(2) . . . . ?
C48 C43 C44 C45 0.2(3) . . . . ?
B1 C43 C44 C45 -175.4(2) . . . . ?
C43 C44 C45 C46 -0.4(4) . . . . ?
C44 C45 C46 C47 0.5(4) . . . . ?
C45 C46 C47 C48 -0.6(4) . . . . ?
C46 C47 C48 C43 0.4(4) . . . . ?
C44 C43 C48 C47 -0.2(3) . . . . ?
B1 C43 C48 C47 175.3(2) . . . . ?
C55 B1 C49 C54 7.9(3) . . . . ?
C43 B1 C49 C54 126.3(2) . . . . ?
C37 B1 C49 C54 -111.3(2) . . . . ?
C55 B1 C49 C50 -171.40(19) . . . . ?
C43 B1 C49 C50 -53.0(3) . . . . ?
C37 B1 C49 C50 69.3(3) . . . . ?
C54 C49 C50 C51 0.7(3) . . . . ?
B1 C49 C50 C51 -179.9(2) . . . . ?
C49 C50 C51 C52 -0.6(4) . . . . ?
C50 C51 C52 C53 0.0(4) . . . . ?
C51 C52 C53 C54 0.5(4) . . . . ?
C52 C53 C54 C49 -0.3(4) . . . . ?
C50 C49 C54 C53 -0.2(3) . . . . ?
B1 C49 C54 C53 -179.6(2) . . . . ?
C49 B1 C55 C56 99.6(2) . . . . ?
C43 B1 C55 C56 -18.6(3) . . . . ?
C37 B1 C55 C56 -139.5(2) . . . . ?
C49 B1 C55 C60 -77.1(3) . . . . ?
C43 B1 C55 C60 164.8(2) . . . . ?
C37 B1 C55 C60 43.9(3) . . . . ?
C60 C55 C56 C57 1.4(3) . . . . ?
B1 C55 C56 C57 -175.3(2) . . . . ?
C55 C56 C57 C58 -0.3(4) . . . . ?
C56 C57 C58 C59 -0.8(4) . . . . ?
C57 C58 C59 C60 0.7(4) . . . . ?
C58 C59 C60 C55 0.5(4) . . . . ?
C56 C55 C60 C59 -1.5(3) . . . . ?
B1 C55 C60 C59 175.4(2) . . . . ?
C79 B2 C61 C62 -88.5(3) . . . . ?
C73 B2 C61 C62 31.5(3) . . . . ?
C67 B2 C61 C62 152.0(2) . . . . ?
C79 B2 C61 C66 88.3(3) . . . . ?
C73 B2 C61 C66 -151.8(2) . . . . ?
C67 B2 C61 C66 -31.3(3) . . . . ?
C66 C61 C62 C63 0.6(4) . . . . ?
B2 C61 C62 C63 177.6(2) . . . . ?
C61 C62 C63 C64 0.2(4) . . . . ?
C62 C63 C64 C65 -1.1(4) . . . . ?
C63 C64 C65 C66 1.1(4) . . . . ?
C64 C65 C66 C61 -0.2(4) . . . . ?
C62 C61 C66 C65 -0.6(4) . . . . ?
B2 C61 C66 C65 -177.5(2) . . . . ?
C79 B2 C67 C72 23.6(3) . . . . ?
C73 B2 C67 C72 -97.4(2) . . . . ?
C61 B2 C67 C72 143.6(2) . . . . ?
C79 B2 C67 C68 -157.5(2) . . . . ?
C73 B2 C67 C68 81.4(3) . . . . ?
C61 B2 C67 C68 -37.6(3) . . . . ?
C72 C67 C68 C69 0.9(3) . . . . ?
B2 C67 C68 C69 -178.0(2) . . . . ?
C67 C68 C69 C70 -0.4(4) . . . . ?
C68 C69 C70 C71 0.0(4) . . . . ?
C69 C70 C71 C72 -0.1(4) . . . . ?
C70 C71 C72 C67 0.6(4) . . . . ?
C68 C67 C72 C71 -1.0(3) . . . . ?
B2 C67 C72 C71 177.9(2) . . . . ?
C79 B2 C73 C74 -148.8(2) . . . . ?
C61 B2 C73 C74 92.3(3) . . . . ?
C67 B2 C73 C74 -29.3(3) . . . . ?
C79 B2 C73 C78 39.0(3) . . . . ?
C61 B2 C73 C78 -79.9(3) . . . . ?
C67 B2 C73 C78 158.6(2) . . . . ?
C78 C73 C74 C75 0.8(3) . . . . ?
B2 C73 C74 C75 -171.9(2) . . . . ?
C73 C74 C75 C76 0.5(4) . . . . ?
C74 C75 C76 C77 -1.0(4) . . . . ?
C75 C76 C77 C78 0.2(4) . . . . ?
C76 C77 C78 C73 1.2(4) . . . . ?
C74 C73 C78 C77 -1.7(3) . . . . ?
B2 C73 C78 C77 171.1(2) . . . . ?
C73 B2 C79 C84 36.0(3) . . . . ?
C61 B2 C79 C84 153.9(2) . . . . ?
C67 B2 C79 C84 -84.5(3) . . . . ?
C73 B2 C79 C80 -148.1(2) . . . . ?
C61 B2 C79 C80 -30.3(3) . . . . ?
C67 B2 C79 C80 91.3(2) . . . . ?
C84 C79 C80 C81 0.2(3) . . . . ?
B2 C79 C80 C81 -176.0(2) . . . . ?
C79 C80 C81 C82 -0.3(4) . . . . ?
C80 C81 C82 C83 0.0(4) . . . . ?
C81 C82 C83 C84 0.4(4) . . . . ?
C82 C83 C84 C79 -0.5(4) . . . . ?
C80 C79 C84 C83 0.2(3) . . . . ?
B2 C79 C84 C83 176.4(2) . . . . ?
C88 O11 C85 C86 -7.6(4) . . . . ?
O11 C85 C86 C87 28.0(3) . . . . ?
C85 C86 C87 C88 -36.5(3) . . . . ?
C85 O11 C88 C87 -16.5(4) . . . . ?
C86 C87 C88 O11 34.0(4) . . . . ?
